data_4300748
_journal_name_full 'Inorganic Chemistry'
_journal_paper_doi 10.1021/ic052100h
_journal_year 2006
_chemical_formula_moiety '[Co (H2 O)2 (C12 H12 N2)2], 2(C7 H6 B1 O4)'
_chemical_formula_sum 'C38 H33 B2 Co N4 O10'
_chemical_formula_weight 786.23
_chemical_name_common
;
4-Carboxylato phenylboronic acid bis-aqua-bis-(1,2-bis(4-pyridyl) ethane Co(II)
;
_space_group_IT_number 15
_symmetry_cell_setting monoclinic
_symmetry_space_group_name_Hall '-C 2yc'
_symmetry_space_group_name_H-M 'C 1 2/c 1'
_cell_angle_alpha 90.00
_cell_angle_beta 93.23(5)
_cell_angle_gamma 90.00
_cell_formula_units_Z 8
_cell_length_a 19.478(5)
_cell_length_b 16.672(4)
_cell_length_c 22.781(6)
_cell_measurement_temperature 133(2)
_cell_volume 7386(3)
_diffrn_ambient_temperature 133(2)
_exptl_crystal_density_diffrn 1.414
_cod_depositor_comments
;
The following automatic conversions were performed:
'_symmetry_cell_setting' value 'Monoclinic' changed to 'monoclinic'
according to '/home/saulius/struct/CIF-dictionaries/cif_core.dic'
dictionary named 'cif_core.dic' version 2.4.1 from 2010-06-29.

Automatic conversion script
Id: cif_fix_enum 1527 2010-12-29 10:47:43Z saulius 
;
_cod_original_sg_symbol_H-M 'C 2/c'
_cod_database_code 4300748

loop_
_symmetry_equiv_pos_as_xyz
'x, y, z'
'-x, y, -z+1/2'
'x+1/2, y+1/2, z'
'-x+1/2, y+1/2, -z+1/2'
'-x, -y, -z'
'x, -y, z-1/2'
'-x+1/2, -y+1/2, -z'
'x+1/2, -y+1/2, z-1/2'

loop_
_atom_site_label
_atom_site_type_symbol
_atom_site_fract_x
_atom_site_fract_y
_atom_site_fract_z
_atom_site_U_iso_or_equiv
_atom_site_adp_type
_atom_site_occupancy
_atom_site_symmetry_multiplicity
_atom_site_calc_flag
_atom_site_refinement_flags
_atom_site_disorder_assembly
_atom_site_disorder_group
Co2 Co 0.5000 0.00544(4) 0.2500 0.0130(2) Uani 1 2 d S . .
Co1 Co 0.0000 0.0000 0.0000 0.0164(2) Uani 1 2 d S . .
O92 O 0.5000 -0.1163(2) 0.2500 0.0175(8) Uani 1 2 d S . .
H921 H 0.5172 -0.1327 0.2202 0.026 Uiso 0.50 1 calc PR . .
O91 O -0.00299(11) -0.12293(17) -0.00075(9) 0.0191(6) Uani 1 1 d . . .
H911 H 0.0141 -0.1402 0.0305 0.029 Uiso 1 1 calc R . .
O90 O 0.5000 0.1286(2) 0.2500 0.0175(8) Uani 1 2 d S . .
H901 H 0.4826 0.1450 0.2797 0.026 Uiso 0.50 1 calc PR . .
O272 O 0.17980(14) 0.23734(19) 0.17742(12) 0.0281(7) Uani 1 1 d . . .
H272 H 0.1393 0.2505 0.1731 0.042 Uiso 1 1 calc R . .
O112 O 0.54558(13) -0.22110(17) 0.17138(12) 0.0275(7) Uani 1 1 d . . .
N31 N 0.03322(17) 0.00139(17) 0.09324(15) 0.0202(7) Uani 1 1 d . . .
N42 N 0.46777(16) 0.00584(17) 0.15651(14) 0.0162(7) Uani 1 1 d . . .
O172 O 0.18057(14) -0.2286(2) 0.17698(12) 0.0328(8) Uani 1 1 d . . .
H172 H 0.1397 -0.2404 0.1727 0.049 Uiso 1 1 calc R . .
O111 O 0.53956(13) -0.26476(18) 0.07967(12) 0.0294(7) Uani 1 1 d . . .
O212 O 0.54502(13) 0.23494(17) 0.17307(11) 0.0261(7) Uani 1 1 d . . .
O211 O 0.53967(13) 0.26980(18) 0.07958(11) 0.0274(7) Uani 1 1 d . . .
O271 O 0.17387(14) 0.2487(2) 0.07204(12) 0.0331(8) Uani 1 1 d . . .
H271 H 0.1327 0.2441 0.0768 0.050 Uiso 1 1 calc R . .
N41 N 0.11162(17) -0.00290(18) -0.01879(15) 0.0206(7) Uani 1 1 d . . .
O171 O 0.17428(14) -0.2452(2) 0.07204(12) 0.0380(9) Uani 1 1 d . . .
H171 H 0.1331 -0.2400 0.0767 0.057 Uiso 1 1 calc R . .
B11 B 0.5124(2) -0.2420(2) 0.12500(16) 0.0139(8) Uani 1 1 d . . .
C13 C 0.33052(18) -0.2406(2) 0.17734(16) 0.0191(8) Uani 1 1 d . . .
H13 H 0.3089 -0.2426 0.2127 0.023 Uiso 1 1 calc R . .
N32 N 0.38904(16) 0.00829(18) 0.27036(14) 0.0172(7) Uani 1 1 d . . .
C11 C 0.43538(19) -0.2395(2) 0.12485(17) 0.0235(9) Uani 1 1 d . . .
C23 C 0.32989(18) 0.2573(2) 0.17753(15) 0.0159(8) Uani 1 1 d . . .
H23 H 0.3081 0.2629 0.2126 0.019 Uiso 1 1 calc R . .
B21 B 0.5123(2) 0.2533(2) 0.12621(16) 0.0124(8) Uani 1 1 d . . .
C24 C 0.29055(17) 0.2452(2) 0.12527(15) 0.0153(8) Uani 1 1 d . . .
C22A C 0.40149(19) 0.2611(2) 0.17806(16) 0.0212(8) Uani 1 1 d . . .
H22 H 0.4271 0.2692 0.2133 0.025 Uiso 1 1 calc R . .
C25 C 0.32454(19) 0.2379(2) 0.07324(16) 0.0196(8) Uani 1 1 d . . .
H25 H 0.2990 0.2303 0.0379 0.023 Uiso 1 1 calc R . .
C12 C 0.40198(19) -0.2443(2) 0.17752(16) 0.0222(8) Uani 1 1 d . . .
H12 H 0.4277 -0.2501 0.2129 0.027 Uiso 1 1 calc R . .
C411 C 0.3782(2) -0.0172(2) 0.08191(18) 0.0240(9) Uani 1 1 d . . .
H411 H 0.3366 -0.0420 0.0714 0.029 Uiso 1 1 calc R . .
C312 C 0.3563(2) -0.0545(2) 0.2915(2) 0.0280(10) Uani 1 1 d . . .
H312 H 0.3820 -0.0997 0.3024 0.034 Uiso 1 1 calc R . .
C21 C 0.4346(2) 0.2526(2) 0.12566(17) 0.0234(9) Uani 1 1 d . . .
C410 C 0.49859(19) 0.0515(2) 0.11758(16) 0.0208(8) Uani 1 1 d . . .
H410 H 0.5404 0.0753 0.1292 0.025 Uiso 1 1 calc R . .
C26 C 0.39539(19) 0.2417(2) 0.07322(16) 0.0231(9) Uani 1 1 d . . .
H26 H 0.4170 0.2370 0.0380 0.028 Uiso 1 1 calc R . .
C48 C 0.4093(2) 0.0308(2) 0.04180(17) 0.0218(8) Uani 1 1 d . . .
C15 C 0.32485(19) -0.2297(3) 0.07235(17) 0.0227(9) Uani 1 1 d . . .
H15 H 0.2991 -0.2249 0.0369 0.027 Uiso 1 1 calc R . .
C27 C 0.2098(2) 0.2426(3) 0.12481(18) 0.0256(9) Uani 1 1 d . . .
C49 C 0.47201(19) 0.0653(2) 0.06116(16) 0.0211(8) Uani 1 1 d . . .
H49 H 0.4958 0.0976 0.0359 0.025 Uiso 1 1 calc R . .
C46 C 0.3297(2) -0.0148(3) -0.04684(18) 0.0283(10) Uani 1 1 d . . .
H462 H 0.3329 -0.0127 -0.0891 0.034 Uiso 1 1 calc R . .
H461 H 0.3462 -0.0671 -0.0339 0.034 Uiso 1 1 calc R . .
C14 C 0.29117(18) -0.2340(2) 0.12460(16) 0.0187(8) Uani 1 1 d . . .
C412 C 0.4086(2) -0.0287(2) 0.13736(17) 0.0238(9) Uani 1 1 d . . .
H412 H 0.3868 -0.0624 0.1630 0.029 Uiso 1 1 calc R . .
C43 C 0.2542(2) -0.0088(2) -0.03383(17) 0.0210(8) Uani 1 1 d . . .
C39 C 0.2792(2) 0.0745(3) 0.2628(2) 0.0400(12) Uani 1 1 d . . .
H39 H 0.2546 0.1206 0.2523 0.048 Uiso 1 1 calc R . .
C17 C 0.2103(2) -0.2354(3) 0.12462(18) 0.0294(10) Uani 1 1 d . . .
C16 C 0.39593(19) -0.2324(3) 0.07208(17) 0.0261(9) Uani 1 1 d . . .
H16 H 0.4174 -0.2296 0.0367 0.031 Uiso 1 1 calc R . .
C311 C 0.2858(2) -0.0563(3) 0.2981(2) 0.0322(11) Uani 1 1 d . . .
H311 H 0.2656 -0.1026 0.3119 0.039 Uiso 1 1 calc R . .
C38 C 0.2459(2) 0.0095(3) 0.28450(17) 0.0228(9) Uani 1 1 d . . .
C47 C 0.3788(2) 0.0492(3) -0.01899(17) 0.0263(9) Uani 1 1 d . . .
H472 H 0.4162 0.0571 -0.0448 0.032 Uiso 1 1 calc R . .
H471 H 0.3539 0.0995 -0.0174 0.032 Uiso 1 1 calc R . .
C41 C 0.1494(3) 0.0603(3) -0.0241(4) 0.103(3) Uani 1 1 d . . .
H41 H 0.1280 0.1101 -0.0229 0.124 Uiso 1 1 calc R . .
C310 C 0.3501(2) 0.0716(3) 0.2563(2) 0.0323(10) Uani 1 1 d . . .
H310 H 0.3712 0.1166 0.2412 0.039 Uiso 1 1 calc R . .
C37 C 0.1703(2) 0.0104(4) 0.2963(2) 0.0482(16) Uani 1 1 d . . .
H37 H 0.1642 0.0096 0.3387 0.058 Uiso 1 1 calc R . .
C44 C 0.2160(3) -0.0731(3) -0.0311(4) 0.093(3) Uani 1 1 d . . .
H44 H 0.2364 -0.1233 -0.0343 0.111 Uiso 1 1 calc R . .
C45 C 0.1460(3) -0.0685(3) -0.0236(4) 0.094(3) Uani 1 1 d . . .
H45 H 0.1218 -0.1165 -0.0220 0.113 Uiso 1 1 calc R . .
C42 C 0.2199(3) 0.0588(3) -0.0314(4) 0.107(4) Uani 1 1 d . . .
H42 H 0.2433 0.1070 -0.0346 0.128 Uiso 1 1 calc R . .
C35A C 0.0026(4) 0.0528(5) 0.1303(3) 0.022(2) Uani 0.518(9) 1 d P . .
C341 C 0.0295(4) 0.0709(5) 0.1860(3) 0.020(2) Uani 0.505(8) 1 d P . .
C33 C 0.0908(3) 0.0063(6) 0.2079(2) 0.125(5) Uani 1 1 d . . .
C34 C 0.0315(4) -0.0596(5) 0.1878(3) 0.020(2) Uani 0.495(8) 1 d P . .
C35 C 0.0043(4) -0.0463(5) 0.1309(3) 0.016(2) Uani 0.482(9) 1 d P . .
C31A C 0.0912(4) 0.0412(5) 0.1119(3) 0.027(2) Uani 0.513(9) 1 d P . .
C31 C 0.0888(4) -0.0378(5) 0.1152(3) 0.022(2) Uani 0.487(9) 1 d P . .
C361 C 0.1198(4) 0.0554(5) 0.2680(3) 0.022(2) Uani 0.516(8) 1 d P . .
H361 H 0.0855 0.0801 0.2922 0.026 Uiso 0.516(8) 1 calc PR . .
C36 C 0.1238(4) -0.0409(5) 0.2674(3) 0.019(2) Uani 0.484(8) 1 d P . .
H36 H 0.0919 -0.0702 0.2914 0.023 Uiso 0.484(8) 1 calc PR . .
C32 C 0.1196(3) 0.0030(6) 0.1700(3) 0.134(5) Uani 1 1 d . . .
H32 H 0.1697 0.0007 0.1765 0.160 Uiso 1 1 calc R . .

loop_
_atom_site_aniso_label
_atom_site_aniso_U_11
_atom_site_aniso_U_22
_atom_site_aniso_U_33
_atom_site_aniso_U_23
_atom_site_aniso_U_13
_atom_site_aniso_U_12
Co2 0.0107(4) 0.0159(4) 0.0123(4) 0.000 -0.0009(3) 0.000
Co1 0.0154(4) 0.0179(4) 0.0151(4) -0.0001(3) -0.0052(3) -0.0002(3)
O92 0.0179(19) 0.0181(18) 0.0167(18) 0.000 0.0040(14) 0.000
O91 0.0213(14) 0.0215(14) 0.0138(13) 0.0021(10) -0.0043(11) 0.0010(10)
O90 0.0191(19) 0.0195(18) 0.0140(18) 0.000 0.0025(14) 0.000
O272 0.0150(14) 0.051(2) 0.0188(14) 0.0003(13) 0.0036(11) 0.0024(13)
O112 0.0143(14) 0.0384(17) 0.0299(16) -0.0109(13) 0.0012(12) 0.0003(12)
N31 0.0198(17) 0.0215(17) 0.0185(17) -0.0003(12) -0.0062(13) -0.0005(13)
N42 0.0153(16) 0.0179(16) 0.0153(16) -0.0001(12) -0.0011(12) 0.0006(12)
O172 0.0122(14) 0.068(2) 0.0185(15) -0.0021(14) 0.0028(11) -0.0034(14)
O111 0.0153(14) 0.0426(18) 0.0302(16) -0.0125(13) 0.0015(12) -0.0025(12)
O212 0.0142(14) 0.0382(17) 0.0258(15) 0.0063(12) 0.0000(12) -0.0023(12)
O211 0.0146(14) 0.0423(18) 0.0253(15) 0.0097(13) 0.0022(11) 0.0010(12)
O271 0.0091(14) 0.073(2) 0.0175(14) 0.0036(14) 0.0000(11) -0.0015(13)
N41 0.0176(17) 0.0205(17) 0.0233(18) 0.0002(12) -0.0026(14) 0.0010(12)
O171 0.0104(14) 0.084(3) 0.0190(15) -0.0028(15) -0.0004(11) 0.0016(15)
B11 0.0136(19) 0.0150(19) 0.013(2) -0.0056(16) 0.0014(15) -0.0005(15)
C13 0.0138(19) 0.028(2) 0.0160(19) -0.0024(15) 0.0022(15) -0.0040(15)
N32 0.0133(16) 0.0227(17) 0.0151(16) -0.0011(12) -0.0038(12) 0.0030(12)
C11 0.0136(19) 0.026(2) 0.031(2) -0.0020(17) 0.0028(16) -0.0002(16)
C23 0.0123(18) 0.0230(19) 0.0123(18) 0.0021(14) 0.0011(14) 0.0032(14)
B21 0.0127(19) 0.0125(18) 0.0120(19) 0.0020(15) -0.0003(15) -0.0003(15)
C24 0.0111(18) 0.0174(18) 0.0175(19) 0.0007(14) 0.0004(14) -0.0007(14)
C22A 0.021(2) 0.0228(19) 0.0193(19) -0.0001(16) -0.0010(16) 0.0014(16)
C25 0.0117(18) 0.031(2) 0.0163(19) -0.0010(16) 0.0000(14) -0.0017(15)
C12 0.018(2) 0.028(2) 0.021(2) -0.0022(16) -0.0001(16) -0.0044(16)
C411 0.022(2) 0.028(2) 0.021(2) -0.0015(17) -0.0045(16) -0.0071(17)
C312 0.020(2) 0.022(2) 0.042(3) 0.0100(18) 0.0099(18) 0.0019(16)
C21 0.017(2) 0.024(2) 0.029(2) 0.0012(17) 0.0010(16) -0.0006(16)
C410 0.016(2) 0.026(2) 0.020(2) -0.0009(16) -0.0011(15) -0.0015(15)
C26 0.017(2) 0.033(2) 0.020(2) 0.0005(17) 0.0027(16) -0.0002(16)
C48 0.0165(19) 0.026(2) 0.023(2) -0.0042(17) -0.0003(15) 0.0024(16)
C15 0.0112(19) 0.041(2) 0.0157(19) -0.0016(17) -0.0022(15) 0.0005(16)
C27 0.020(2) 0.031(2) 0.026(2) -0.0014(17) 0.0020(17) 0.0005(17)
C49 0.020(2) 0.024(2) 0.0190(19) 0.0009(15) 0.0019(15) -0.0029(15)
C46 0.021(2) 0.044(3) 0.019(2) -0.0027(18) -0.0039(17) 0.0052(19)
C14 0.0114(19) 0.029(2) 0.0161(19) -0.0022(15) 0.0017(15) -0.0012(15)
C412 0.022(2) 0.027(2) 0.022(2) 0.0034(17) -0.0027(16) -0.0051(17)
C43 0.017(2) 0.027(2) 0.0174(19) -0.0022(15) -0.0068(15) 0.0003(16)
C39 0.022(2) 0.042(3) 0.055(3) 0.011(2) 0.004(2) 0.016(2)
C17 0.020(2) 0.042(3) 0.027(2) 0.0003(19) 0.0028(18) -0.0008(18)
C16 0.019(2) 0.038(2) 0.022(2) -0.0037(18) 0.0041(16) 0.0004(17)
C311 0.019(2) 0.033(2) 0.046(3) 0.008(2) 0.0110(19) -0.0009(18)
C38 0.0119(19) 0.045(3) 0.0107(18) -0.0033(16) -0.0028(14) 0.0012(17)
C47 0.020(2) 0.037(2) 0.021(2) 0.0018(17) -0.0005(16) 0.0024(18)
C41 0.024(3) 0.021(3) 0.268(11) 0.016(4) 0.037(4) 0.009(2)
C310 0.022(2) 0.027(2) 0.048(3) 0.007(2) 0.0048(19) 0.0006(18)
C37 0.009(2) 0.119(5) 0.016(2) -0.004(2) -0.0033(17) 0.006(2)
C44 0.033(3) 0.023(3) 0.225(9) -0.023(4) 0.039(4) 0.001(2)
C45 0.032(3) 0.020(3) 0.234(10) -0.019(4) 0.043(4) -0.008(2)
C42 0.026(3) 0.026(3) 0.272(11) 0.016(5) 0.030(5) 0.003(2)
C35A 0.018(4) 0.026(4) 0.022(4) 0.005(3) -0.001(3) 0.006(3)
C341 0.019(4) 0.026(4) 0.014(4) 0.003(3) 0.001(3) 0.004(3)
C33 0.010(3) 0.353(15) 0.011(3) 0.007(4) -0.003(2) -0.013(4)
C34 0.015(4) 0.026(4) 0.018(4) -0.003(3) -0.001(3) -0.002(3)
C35 0.016(4) 0.019(4) 0.014(4) -0.004(3) 0.002(3) -0.004(3)
C31A 0.025(4) 0.031(5) 0.024(4) 0.001(3) -0.006(3) -0.010(4)
C31 0.020(4) 0.024(4) 0.022(4) -0.003(3) -0.010(3) 0.002(3)
C361 0.021(4) 0.033(5) 0.013(4) -0.008(3) 0.002(3) 0.008(3)
C36 0.015(4) 0.026(4) 0.015(4) 0.005(3) 0.002(3) -0.007(3)
C32 0.019(3) 0.358(16) 0.023(3) -0.032(5) -0.007(3) 0.021(5)

loop_
_geom_bond_atom_site_label_1
_geom_bond_atom_site_label_2
_geom_bond_distance
_geom_bond_site_symmetry_2
_geom_bond_publ_flag
Co2 O92 2.030(4) . ?
Co2 O90 2.054(4) . ?
Co2 N42 2.186(3) . ?
Co2 N42 2.186(3) 2_655 ?
Co2 N32 2.236(3) . ?
Co2 N32 2.236(3) 2_655 ?
Co1 O91 2.050(3) 5 ?
Co1 O91 2.050(3) . ?
Co1 N31 2.186(3) . ?
Co1 N31 2.186(3) 5 ?
Co1 N41 2.240(4) . ?
Co1 N41 2.240(4) 5 ?
O272 C27 1.365(5) . ?
O112 B11 1.257(4) . ?
N31 C35 1.319(8) . ?
N31 C31 1.338(8) . ?
N31 C31A 1.358(8) . ?
N31 C35A 1.363(8) . ?
N42 C410 1.336(5) . ?
N42 C412 1.339(5) . ?
O172 C17 1.360(5) . ?
O111 B11 1.246(4) . ?
O212 B21 1.250(4) . ?
O211 B21 1.246(4) . ?
O271 C27 1.360(5) . ?
N41 C45 1.290(6) . ?
N41 C41 1.295(6) . ?
O171 C17 1.363(5) . ?
B11 C11 1.500(5) . ?
C13 C14 1.393(5) . ?
C13 C12 1.393(5) . ?
N32 C310 1.329(5) . ?
N32 C312 1.330(5) . ?
C11 C16 1.395(5) . ?
C11 C12 1.399(5) . ?
C23 C24 1.394(5) . ?
C23 C22A 1.395(5) . ?
B21 C21 1.513(5) . ?
C24 C25 1.395(5) . ?
C24 C27 1.574(6) . ?
C22A C21 1.395(5) . ?
C25 C26 1.382(5) . ?
C411 C412 1.378(5) . ?
C411 C48 1.380(6) . ?
C312 C311 1.390(5) . ?
C21 C26 1.393(5) . ?
C410 C49 1.378(5) . ?
C48 C49 1.399(5) . ?
C48 C47 1.507(5) . ?
C15 C16 1.386(5) . ?
C15 C14 1.393(5) . ?
C46 C43 1.519(6) . ?
C46 C47 1.545(6) . ?
C14 C17 1.575(6) . ?
C43 C44 1.309(7) . ?
C43 C42 1.313(6) . ?
C39 C38 1.370(6) . ?
C39 C310 1.399(6) . ?
C311 C38 1.371(6) . ?
C38 C37 1.511(6) . ?
C41 C42 1.393(7) . ?
C37 C361 1.370(8) . ?
C37 C36 1.384(9) . ?
C44 C45 1.386(7) . ?
C35A C341 1.379(10) . ?
C35A C35 1.652(11) . ?
C35A C31A 1.809(11) . ?
C341 C33 1.663(10) . ?
C33 C32 1.056(8) . ?
C33 C34 1.641(10) . ?
C33 C36 1.665(10) . ?
C33 C361 1.666(9) . ?
C34 C35 1.391(10) . ?
C35 C31 1.710(11) . ?
C31A C31 1.320(12) . ?
C31A C32 1.542(10) . ?
C31 C32 1.516(10) . ?
C361 C36 1.607(11) . ?
